data_7225912
loop_
_publ_author_name
'Xue, Shuwen'
'Liu, Jiaming'
'Qing, Xushun'
'Wang, Cunde'

_publ_section_title
;
 Br\"onsted acid-mediated Annulations of
 1-Cyanocyclopropane-1-carboxylates with Arylhydrazines: Efficient
 Strategy for Synthesis of 1,3,5-Trisubstituted Pyrazoles
;
_journal_name_full 'RSC Adv.'
_journal_paper_doi 10.1039/C6RA14557D
_journal_year 2016
_chemical_formula_moiety 'C21 H14 Br Cl N2'
_chemical_formula_sum 'C21 H14 Br Cl N2'
_chemical_formula_weight 409.69
_chemical_name_systematic
; 
 ? 
;
_space_group_IT_number 2
_symmetry_cell_setting triclinic
_symmetry_space_group_name_Hall '-P 1'
_symmetry_space_group_name_H-M 'P -1'
_atom_sites_solution_hydrogens geom
_atom_sites_solution_primary direct
_atom_sites_solution_secondary difmap
_audit_creation_method SHELXL-97
_audit_update_record
;
2015-09-25 deposited with the CCDC.
2016-07-12 downloaded from the CCDC.
;
_cell_angle_alpha 83.228(5)
_cell_angle_beta 87.565(5)
_cell_angle_gamma 87.189(5)
_cell_formula_units_Z 2
_cell_length_a 5.9188(9)
_cell_length_b 9.0339(15)
_cell_length_c 16.647(3)
_cell_measurement_reflns_used 5387
_cell_measurement_temperature 296
_cell_measurement_theta_max 25.13
_cell_measurement_theta_min 2.27
_cell_volume 882.2(3)
_computing_cell_refinement 'Bruker SMART'
_computing_data_collection 'Bruker SMART'
_computing_data_reduction 'Bruker SAINT'
_computing_molecular_graphics 'Bruker SHELXTL'
_computing_publication_material 'Bruker SHELXTL'
_computing_structure_refinement 'Bruker SHELXTL'
_computing_structure_solution 'Bruker SHELXTL'
_diffrn_ambient_temperature 296
_diffrn_measured_fraction_theta_full 0.990
_diffrn_measured_fraction_theta_max 0.990
_diffrn_measurement_device_type 'CCD area detector'
_diffrn_measurement_method 'phi and omega scans'
_diffrn_radiation_monochromator graphite
_diffrn_radiation_source 'sealed tube'
_diffrn_radiation_type MoK\a
_diffrn_radiation_wavelength 0.71073
_diffrn_reflns_av_R_equivalents 0.0351
_diffrn_reflns_av_sigmaI/netI 0.0438
_diffrn_reflns_limit_h_max 7
_diffrn_reflns_limit_h_min -7
_diffrn_reflns_limit_k_max 11
_diffrn_reflns_limit_k_min -11
_diffrn_reflns_limit_l_max 21
_diffrn_reflns_limit_l_min -20
_diffrn_reflns_number 13553
_diffrn_reflns_theta_full 27.53
_diffrn_reflns_theta_max 27.53
_diffrn_reflns_theta_min 1.23
_exptl_absorpt_coefficient_mu 2.486
_exptl_crystal_colour white
_exptl_crystal_density_diffrn 1.542
_exptl_crystal_density_method 'not measured'
_exptl_crystal_description block
_exptl_crystal_F_000 412
_exptl_crystal_size_max 0.35
_exptl_crystal_size_mid 0.33
_exptl_crystal_size_min 0.3
_refine_diff_density_max 0.369
_refine_diff_density_min -0.309
_refine_diff_density_rms 0.051
_refine_ls_extinction_method none
_refine_ls_goodness_of_fit_ref 1.001
_refine_ls_hydrogen_treatment mixed
_refine_ls_matrix_type full
_refine_ls_number_parameters 226
_refine_ls_number_reflns 4029
_refine_ls_number_restraints 0
_refine_ls_restrained_S_all 1.001
_refine_ls_R_factor_all 0.0758
_refine_ls_R_factor_gt 0.0397
_refine_ls_shift/su_max 0.001
_refine_ls_shift/su_mean 0.000
_refine_ls_structure_factor_coef Fsqd
_refine_ls_weighting_details 'calc w=1/[\s^2^(Fo^2^)+(0.0601P)^2^+0.0000P] where P=(Fo^2^+2Fc^2^)/3'
_refine_ls_weighting_scheme calc
_refine_ls_wR_factor_gt 0.0948
_refine_ls_wR_factor_ref 0.1060
_reflns_number_gt 2704
_reflns_number_total 4070
_reflns_threshold_expression >2sigma(I)
_cod_data_source_file c6ra14557d2.cif
_cod_data_source_block 001
_cod_depositor_comments
;
The following automatic conversions were performed:

'_symmetry_cell_setting' value 'Triclinic' changed to 'triclinic'
according to
/usr/data/users/saulius/crontab/automatic-downloads/rss-feeds/RSC/lib/dictionaries/cif_core.dic
dictionary named 'cif_core.dic' version 2.4.2 from 2011-04-26.

Automatic conversion script
Id: cif_fix_values 4268 2015-11-12 08:31:59Z antanas 
;
_cod_original_cell_volume 882.2(2)
_cod_original_sg_symbol_H-M 'P-1   '
_cod_database_code 7225912

loop_
_symmetry_equiv_pos_as_xyz
'x, y, z'
'-x, -y, -z'

loop_
_atom_site_label
_atom_site_type_symbol
_atom_site_fract_x
_atom_site_fract_y
_atom_site_fract_z
_atom_site_U_iso_or_equiv
_atom_site_adp_type
_atom_site_occupancy
_atom_site_symmetry_multiplicity
_atom_site_calc_flag
_atom_site_refinement_flags
Br1 Br -0.69787(5) 0.72409(3) 0.007921(16) 0.06741(15) Uani 1 1 d .
Cl Cl 0.71608(14) 0.60860(9) 0.65643(4) 0.0717(2) Uani 1 1 d .
N2 N 0.1974(3) 0.9739(2) 0.33327(12) 0.0517(5) Uani 1 1 d .
N1 N 0.0522(3) 0.9874(2) 0.27130(12) 0.0472(5) Uani 1 1 d .
C16 C -0.5092(4) 0.7740(3) 0.08921(16) 0.0485(6) Uani 1 1 d .
C7 C 0.0179(4) 1.1311(3) 0.22635(14) 0.0449(6) Uani 1 1 d .
C4 C 0.3033(4) 0.7813(3) 0.44135(15) 0.0473(6) Uani 1 1 d .
C1 C 0.5548(5) 0.6766(3) 0.57372(15) 0.0516(7) Uani 1 1 d .
C19 C -0.0666(4) 0.8622(3) 0.26988(14) 0.0438(6) Uani 1 1 d .
C3 C 0.5085(4) 0.8428(3) 0.45364(16) 0.0531(7) Uani 1 1 d .
H3 H 0.5630 0.9210 0.4157 0.064 Uiso 1 1 calc R
C20 C 0.1691(4) 0.8375(3) 0.37075(14) 0.0455(6) Uani 1 1 d .
C12 C -0.1836(5) 1.2094(3) 0.23730(17) 0.0565(7) Uani 1 1 d .
H12 H -0.3007 1.1666 0.2720 0.068 Uiso 1 1 calc R
C2 C 0.6342(5) 0.7916(3) 0.52037(17) 0.0550(7) Uani 1 1 d .
H2 H 0.7727 0.8352 0.5291 0.066 Uiso 1 1 calc R
C18 C -0.4132(4) 0.7548(3) 0.22734(15) 0.0482(6) Uani 1 1 d .
H18 H -0.4443 0.7184 0.2824 0.058 Uiso 1 1 calc R
C8 C 0.1874(5) 1.1919(3) 0.17578(17) 0.0569(7) Uani 1 1 d .
H8 H 0.3263 1.1370 0.1686 0.068 Uiso 1 1 calc R
C14 C -0.1841(4) 0.8925(3) 0.12609(15) 0.0519(6) Uani 1 1 d .
H14 H -0.0579 0.9520 0.1109 0.062 Uiso 1 1 calc R
C11 C -0.2133(5) 1.3519(3) 0.19696(19) 0.0655(8) Uani 1 1 d .
H11 H -0.3517 1.4075 0.2042 0.079 Uiso 1 1 calc R
C21 C 0.0053(4) 0.7647(3) 0.33360(15) 0.0482(6) Uani 1 1 d .
H21 H -0.0455 0.6670 0.3496 0.058 Uiso 1 1 calc R
C13 C -0.2246(4) 0.8397(3) 0.20734(15) 0.0440(6) Uani 1 1 d .
C10 C -0.0462(5) 1.4123(3) 0.14733(18) 0.0623(8) Uani 1 1 d .
H10 H -0.0677 1.5103 0.1203 0.075 Uiso 1 1 calc R
C17 C -0.5555(4) 0.7222(3) 0.16932(16) 0.0514(6) Uani 1 1 d .
H17 H -0.6842 0.6647 0.1842 0.062 Uiso 1 1 calc R
C6 C 0.3553(5) 0.6144(4) 0.56295(17) 0.0665(8) Uani 1 1 d .
H6 H 0.3027 0.5351 0.6006 0.080 Uiso 1 1 calc R
C15 C -0.3254(5) 0.8590(3) 0.06755(16) 0.0566(7) Uani 1 1 d .
H15 H -0.2955 0.8947 0.0123 0.068 Uiso 1 1 calc R
C5 C 0.2296(5) 0.6676(3) 0.49648(17) 0.0612(7) Uani 1 1 d .
H5 H 0.0899 0.6246 0.4890 0.073 Uiso 1 1 calc R
C9 C 0.1545(6) 1.3328(3) 0.13575(18) 0.0662(8) Uani 1 1 d .
H9 H 0.2699 1.3751 0.1002 0.079 Uiso 1 1 calc R

loop_
_atom_site_aniso_label
_atom_site_aniso_U_11
_atom_site_aniso_U_22
_atom_site_aniso_U_33
_atom_site_aniso_U_23
_atom_site_aniso_U_13
_atom_site_aniso_U_12
Br1 0.0711(2) 0.0755(3) 0.0579(2) -0.00474(15) -0.02168(15) -0.01661(16)
Cl 0.0835(5) 0.0759(5) 0.0543(4) 0.0005(4) -0.0274(4) 0.0117(4)
N2 0.0588(13) 0.0456(13) 0.0512(13) -0.0033(10) -0.0179(10) 0.0019(10)
N1 0.0544(12) 0.0401(12) 0.0469(12) 0.0004(9) -0.0179(10) -0.0001(10)
C16 0.0526(14) 0.0446(15) 0.0491(14) -0.0053(12) -0.0134(12) -0.0005(12)
C7 0.0553(15) 0.0390(14) 0.0417(13) -0.0045(11) -0.0147(12) -0.0038(12)
C4 0.0541(15) 0.0456(15) 0.0416(13) -0.0042(12) -0.0065(11) 0.0061(12)
C1 0.0600(16) 0.0525(17) 0.0419(14) -0.0059(12) -0.0125(12) 0.0104(13)
C19 0.0466(13) 0.0410(14) 0.0435(13) -0.0044(11) -0.0040(11) 0.0016(11)
C3 0.0614(16) 0.0458(16) 0.0510(15) 0.0007(12) -0.0089(13) 0.0008(13)
C20 0.0483(14) 0.0445(15) 0.0430(13) -0.0040(12) -0.0059(11) 0.0057(11)
C12 0.0566(16) 0.0519(17) 0.0599(17) -0.0007(13) -0.0053(13) -0.0014(13)
C2 0.0562(15) 0.0515(17) 0.0589(16) -0.0097(14) -0.0167(13) 0.0024(13)
C18 0.0517(14) 0.0474(16) 0.0440(14) 0.0022(12) -0.0041(12) -0.0028(12)
C8 0.0559(15) 0.0588(18) 0.0563(16) -0.0042(14) -0.0070(13) -0.0052(14)
C14 0.0544(14) 0.0545(17) 0.0466(14) 0.0020(12) -0.0061(12) -0.0157(12)
C11 0.0694(19) 0.0486(18) 0.077(2) 0.0007(15) -0.0159(16) 0.0070(15)
C21 0.0558(14) 0.0405(15) 0.0473(14) 0.0014(11) -0.0073(12) -0.0036(12)
C13 0.0479(13) 0.0391(14) 0.0448(14) -0.0033(11) -0.0075(11) 0.0022(11)
C10 0.082(2) 0.0412(16) 0.0636(18) 0.0072(14) -0.0259(16) -0.0081(16)
C17 0.0475(14) 0.0546(17) 0.0512(15) 0.0002(13) -0.0019(12) -0.0099(12)
C6 0.0707(19) 0.070(2) 0.0550(17) 0.0146(15) -0.0117(14) -0.0052(16)
C15 0.0665(17) 0.0624(18) 0.0405(14) 0.0019(12) -0.0080(13) -0.0131(14)
C5 0.0572(15) 0.066(2) 0.0592(17) 0.0063(15) -0.0151(13) -0.0091(14)
C9 0.080(2) 0.060(2) 0.0581(18) 0.0076(15) -0.0073(15) -0.0235(17)

loop_
_atom_type_symbol
_atom_type_description
_atom_type_scat_dispersion_real
_atom_type_scat_dispersion_imag
_atom_type_scat_source
C C 0.0033 0.0016 'International Tables Vol C Tables 4.2.6.8 and 6.1.1.4'
H H 0.0000 0.0000 'International Tables Vol C Tables 4.2.6.8 and 6.1.1.4'
N N 0.0061 0.0033 'International Tables Vol C Tables 4.2.6.8 and 6.1.1.4'
O O 0.0106 0.0060 'International Tables Vol C Tables 4.2.6.8 and 6.1.1.4'
Cl Cl 0.1484 0.1585 'International Tables Vol C Tables 4.2.6.8 and 6.1.1.4'
Br Br -0.2901 2.4595 'International Tables Vol C Tables 4.2.6.8 and 6.1.1.4'

loop_
_geom_angle_atom_site_label_1
_geom_angle_atom_site_label_2
_geom_angle_atom_site_label_3
_geom_angle
C20 N2 N1 104.6(2)
N2 N1 C19 112.24(19)
N2 N1 C7 118.1(2)
C19 N1 C7 128.83(19)
C15 C16 C17 120.7(2)
C15 C16 Br1 119.6(2)
C17 C16 Br1 119.7(2)
C12 C7 C8 120.8(2)
C12 C7 N1 118.7(2)
C8 C7 N1 120.4(2)
C5 C4 C3 118.4(2)
C5 C4 C20 120.9(2)
C3 C4 C20 120.7(2)
C6 C1 C2 121.5(2)
C6 C1 Cl 119.7(2)
C2 C1 Cl 118.8(2)
N1 C19 C21 105.8(2)
N1 C19 C13 124.8(2)
C21 C19 C13 129.2(2)
C2 C3 C4 121.0(3)
N2 C20 C21 111.1(2)
N2 C20 C4 120.3(2)
C21 C20 C4 128.6(2)
C7 C12 C11 118.9(3)
C1 C2 C3 118.6(3)
C17 C18 C13 121.6(2)
C9 C8 C7 119.5(3)
C15 C14 C13 120.7(2)
C10 C11 C12 120.4(3)
C19 C21 C20 106.2(2)
C18 C13 C14 117.9(2)
C18 C13 C19 120.0(2)
C14 C13 C19 121.9(2)
C11 C10 C9 120.5(3)
C18 C17 C16 119.2(2)
C1 C6 C5 119.4(3)
C16 C15 C14 119.9(2)
C4 C5 C6 121.1(3)
C8 C9 C10 119.8(3)

loop_
_geom_bond_atom_site_label_1
_geom_bond_atom_site_label_2
_geom_bond_distance
Br1 C16 1.898(3)
Cl C1 1.744(3)
N2 C20 1.329(3)
N2 N1 1.361(3)
N1 C19 1.365(3)
N1 C7 1.430(3)
C16 C15 1.374(4)
C16 C17 1.381(4)
C7 C12 1.373(4)
C7 C8 1.374(4)
C4 C5 1.369(4)
C4 C3 1.393(4)
C4 C20 1.473(3)
C1 C6 1.360(4)
C1 C2 1.373(4)
C19 C21 1.365(3)
C19 C13 1.466(3)
C3 C2 1.385(3)
C20 C21 1.402(3)
C12 C11 1.387(4)
C18 C17 1.375(4)
C18 C13 1.392(3)
C8 C9 1.374(4)
C14 C15 1.380(4)
C14 C13 1.395(3)
C11 C10 1.355(4)
C10 C9 1.376(4)
C6 C5 1.385(4)
